data_4342251
loop_
_publ_author_name
'Deshmukh, Mahesh S.'
'Yadav, Ashok'
'Pant, Rakesh'
'Boomishankar, Ramamoorthy'

_publ_section_title
;
 Thermochromic and Mechanochromic Luminescence Umpolung in Isostructural
 Metal-Organic Frameworks Based on Cu6I6 Clusters.
;
_journal_issue 4
_journal_name_full 'Inorganic chemistry'
_journal_page_first 1337
_journal_page_last 1345
_journal_paper_doi 10.1021/ic502207f
_journal_volume 54
_journal_year 2015
_chemical_formula_sum 'C28 H21 Cu I N3 Si'
_chemical_formula_weight 618.01
_chemical_name_systematic
;
 ?
;
_space_group_crystal_system monoclinic
_space_group_IT_number 14
_space_group_name_Hall '-P 2yn'
_space_group_name_H-M_alt 'P 1 21/n 1'
_symmetry_space_group_name_Hall '-P 2yn'
_symmetry_space_group_name_H-M 'P 1 21/n 1'
_atom_sites_solution_hydrogens geom
_audit_creation_method SHELXL-2013
_cell_angle_alpha 90
_cell_angle_beta 92.881(4)
_cell_angle_gamma 90
_cell_formula_units_Z 4
_cell_length_a 10.6679(18)
_cell_length_b 17.828(3)
_cell_length_c 13.673(3)
_cell_measurement_reflns_used 8452
_cell_measurement_temperature 100(2)
_cell_measurement_theta_max 27.22
_cell_measurement_theta_min 2.28
_cell_volume 2597.1(8)
_computing_cell_refinement 'Bruker SAINT'
_computing_data_collection 'Bruker APEX2'
_computing_data_reduction 'Bruker SAINT'
_computing_molecular_graphics 'Bruker SHELXTL'
_computing_publication_material 'Bruker SHELXTL'
_computing_structure_refinement 'SHELXL-2013 (Sheldrick, 2013)'
_computing_structure_solution 'SHELXS-97 (Sheldrick, 2008)'
_diffrn_ambient_temperature 100(2)
_diffrn_measured_fraction_theta_full 0.996
_diffrn_measured_fraction_theta_max 0.996
_diffrn_measurement_device_type 'Bruker Smart Apex Duo'
_diffrn_measurement_method 'Omega and Phi Scans'
_diffrn_radiation_type MoK\a
_diffrn_radiation_wavelength 0.71073
_diffrn_reflns_av_R_equivalents 0.0782
_diffrn_reflns_av_unetI/netI 0.0515
_diffrn_reflns_Laue_measured_fraction_full 0.996
_diffrn_reflns_Laue_measured_fraction_max 0.996
_diffrn_reflns_limit_h_max 14
_diffrn_reflns_limit_h_min -14
_diffrn_reflns_limit_k_max 23
_diffrn_reflns_limit_k_min -21
_diffrn_reflns_limit_l_max 13
_diffrn_reflns_limit_l_min -18
_diffrn_reflns_number 45589
_diffrn_reflns_point_group_measured_fraction_full 0.996
_diffrn_reflns_point_group_measured_fraction_max 0.996
_diffrn_reflns_theta_full 25.242
_diffrn_reflns_theta_max 28.281
_diffrn_reflns_theta_min 4.150
_diffrn_source 'fine-focus sealed tube'
_exptl_absorpt_coefficient_mu 2.097
_exptl_absorpt_correction_T_max 0.7457
_exptl_absorpt_correction_T_min 0.6081
_exptl_absorpt_correction_type multi-scan
_exptl_absorpt_process_details SADABS
_exptl_crystal_colour red
_exptl_crystal_density_diffrn 1.581
_exptl_crystal_description rod
_exptl_crystal_F_000 1224
_exptl_crystal_size_max 0.1
_exptl_crystal_size_mid 0.08
_exptl_crystal_size_min 0.06
_refine_diff_density_max 1.556
_refine_diff_density_min -1.021
_refine_diff_density_rms 0.115
_refine_ls_extinction_method none
_refine_ls_goodness_of_fit_ref 1.015
_refine_ls_hydrogen_treatment constr
_refine_ls_matrix_type full
_refine_ls_number_parameters 308
_refine_ls_number_reflns 6422
_refine_ls_number_restraints 96
_refine_ls_restrained_S_all 1.008
_refine_ls_R_factor_all 0.0547
_refine_ls_R_factor_gt 0.0352
_refine_ls_shift/su_max 0.001
_refine_ls_shift/su_mean 0.000
_refine_ls_structure_factor_coef Fsqd
_refine_ls_weighting_details 'w=1/[\s^2^(Fo^2^)+(0.0361P)^2^+1.3459P] where P=(Fo^2^+2Fc^2^)/3'
_refine_ls_weighting_scheme calc
_refine_ls_wR_factor_gt 0.0755
_refine_ls_wR_factor_ref 0.0841
_reflns_Friedel_coverage 0.000
_reflns_number_gt 4928
_reflns_number_total 6422
_reflns_threshold_expression 'I > 2\s(I)'
_cod_data_source_file ic502207f_si_008.cif
_cod_data_source_block TRI1_a
_cod_depositor_comments 'Adding full bibliography for 4342249--4342255.cif.'
_cod_database_code 4342251
_shelx_space_group_comment
;
The symmetry employed for this shelxl refinement is uniquely defined
by the following loop, which should always be used as a source of
symmetry information in preference to the above space-group names.
They are only intended as comments.
;
_shelxl_version_number 2013-3

loop_
_space_group_symop_operation_xyz
'x, y, z'
'-x+1/2, y+1/2, -z+1/2'
'-x, -y, -z'
'x-1/2, -y-1/2, z-1/2'

loop_
_atom_site_label
_atom_site_type_symbol
_atom_site_fract_x
_atom_site_fract_y
_atom_site_fract_z
_atom_site_U_iso_or_equiv
_atom_site_adp_type
_atom_site_occupancy
_atom_site_site_symmetry_order
_atom_site_calc_flag
_atom_site_refinement_flags_posn
_atom_site_refinement_flags_adp
I1 I 0.82798(2) 0.69658(2) -0.12159(2) 0.02028(7) Uani 1 1 d . U
Cu1 Cu 0.70445(3) 0.79282(2) -0.02052(3) 0.01632(9) Uani 1 1 d . U
Si1 Si 0.21348(8) 0.88618(5) 0.03758(6) 0.01488(17) Uani 1 1 d . U
C1 C 0.1816(3) 0.9042(2) -0.0958(2) 0.0239(7) Uani 1 1 d . U
H1A H 0.1465 0.8589 -0.1272 0.036 Uiso 1 1 calc R U
H1B H 0.2600 0.9176 -0.1258 0.036 Uiso 1 1 calc R U
H1C H 0.1214 0.9455 -0.1044 0.036 Uiso 1 1 calc R U
C11 C 0.2944(3) 0.96910(16) 0.0978(2) 0.0143(6) Uani 1 1 d . U
C12 C 0.2841(3) 1.04214(17) 0.0572(2) 0.0159(6) Uani 1 1 d . U
H12 H 0.2367 1.0472 -0.0031 0.019 Uiso 1 1 calc R U
N13 N 0.3347(2) 1.10382(14) 0.09570(17) 0.0144(5) Uani 1 1 d . U
C14 C 0.4051(3) 1.09718(17) 0.1834(2) 0.0159(6) Uani 1 1 d . U
C15 C 0.4595(3) 1.16163(18) 0.2277(2) 0.0203(7) Uani 1 1 d . U
H15 H 0.4498 1.2091 0.1967 0.024 Uiso 1 1 calc R U
C16 C 0.5265(3) 1.15561(19) 0.3155(2) 0.0239(7) Uani 1 1 d . U
H16 H 0.5631 1.1993 0.3447 0.029 Uiso 1 1 calc R U
C17 C 0.5423(3) 1.0859(2) 0.3635(3) 0.0279(8) Uani 1 1 d . U
H17 H 0.5879 1.0832 0.4249 0.034 Uiso 1 1 calc R U
C18 C 0.4918(3) 1.0222(2) 0.3215(2) 0.0269(8) Uani 1 1 d . U
H18 H 0.5038 0.9751 0.3533 0.032 Uiso 1 1 calc R U
C19 C 0.4217(3) 1.02625(17) 0.2307(2) 0.0162(6) Uani 1 1 d . U
C20 C 0.3653(3) 0.96236(17) 0.1848(2) 0.0181(6) Uani 1 1 d . U
H20 H 0.3765 0.9144 0.2142 0.022 Uiso 1 1 calc R U
C21 C 0.0636(3) 0.86770(16) 0.0998(2) 0.0154(6) Uani 1 1 d . U
C22 C -0.0458(3) 0.84418(17) 0.0446(2) 0.0161(6) Uani 1 1 d . U
H22 H -0.0391 0.8370 -0.0238 0.019 Uiso 1 1 calc R U
N23 N -0.1568(2) 0.83146(14) 0.08162(18) 0.0163(5) Uani 1 1 d . U
C24 C -0.1675(3) 0.84261(16) 0.1806(2) 0.0166(6) Uani 1 1 d . U
C25 C -0.2853(3) 0.83218(19) 0.2218(2) 0.0224(7) Uani 1 1 d . U
H25 H -0.3562 0.8177 0.1813 0.027 Uiso 1 1 calc R U
C26 C -0.2970(3) 0.8431(2) 0.3204(2) 0.0253(7) Uani 1 1 d . U
H26 H -0.3765 0.8363 0.3474 0.030 Uiso 1 1 calc R U
C27 C -0.1934(3) 0.8640(2) 0.3823(2) 0.0258(8) Uani 1 1 d . U
H27 H -0.2035 0.8713 0.4503 0.031 Uiso 1 1 calc R U
C28 C -0.0778(3) 0.87375(19) 0.3443(2) 0.0229(7) Uani 1 1 d . U
H28 H -0.0077 0.8871 0.3863 0.027 Uiso 1 1 calc R U
C29 C -0.0623(3) 0.86410(17) 0.2427(2) 0.0177(6) Uani 1 1 d . U
C30 C 0.0527(3) 0.87640(17) 0.1995(2) 0.0177(6) Uani 1 1 d . U
H30 H 0.1241 0.8909 0.2395 0.021 Uiso 1 1 calc R U
C31 C 0.3237(3) 0.80537(17) 0.0572(2) 0.0150(6) Uani 1 1 d . U
C32 C 0.4427(3) 0.81096(17) 0.0172(2) 0.0160(6) Uani 1 1 d . U
H32 H 0.4581 0.8542 -0.0210 0.019 Uiso 1 1 calc R U
N33 N 0.5342(2) 0.76172(14) 0.02811(17) 0.0152(5) Uani 1 1 d . U
C34 C 0.5125(3) 0.69775(17) 0.0818(2) 0.0177(6) Uani 1 1 d . U
C35 C 0.6079(3) 0.64315(18) 0.0942(2) 0.0217(7) Uani 1 1 d . U
H35 H 0.6864 0.6506 0.0659 0.026 Uiso 1 1 calc R U
C36 C 0.5876(3) 0.5798(2) 0.1468(3) 0.0276(8) Uani 1 1 d . U
H36 H 0.6519 0.5431 0.1544 0.033 Uiso 1 1 calc R U
C37 C 0.4712(4) 0.5681(2) 0.1902(3) 0.0310(8) Uani 1 1 d . U
H37 H 0.4580 0.5237 0.2266 0.037 Uiso 1 1 calc R U
C38 C 0.3786(3) 0.6201(2) 0.1802(3) 0.0287(8) Uani 1 1 d . U
H38 H 0.3015 0.6119 0.2103 0.034 Uiso 1 1 calc R U
C39 C 0.3953(3) 0.68665(18) 0.1252(2) 0.0188(6) Uani 1 1 d . U
C40 C 0.3018(3) 0.74210(17) 0.1121(2) 0.0182(6) Uani 1 1 d . U
H40 H 0.2234 0.7359 0.1411 0.022 Uiso 1 1 calc R U

loop_
_atom_site_aniso_label
_atom_site_aniso_U_11
_atom_site_aniso_U_22
_atom_site_aniso_U_33
_atom_site_aniso_U_23
_atom_site_aniso_U_13
_atom_site_aniso_U_12
I1 0.02032(12) 0.01840(11) 0.02223(11) -0.00452(8) 0.00220(8) 0.00372(8)
Cu1 0.0118(2) 0.01354(19) 0.02384(19) -0.00005(15) 0.00291(14) -0.00108(14)
Si1 0.0123(4) 0.0132(4) 0.0193(4) -0.0009(3) 0.0019(3) -0.0011(3)
C1 0.0222(18) 0.0264(18) 0.0228(15) 0.0030(14) -0.0009(13) -0.0032(15)
C11 0.0117(15) 0.0117(14) 0.0199(14) -0.0020(11) 0.0055(11) -0.0008(11)
C12 0.0110(15) 0.0144(14) 0.0225(15) 0.0014(12) 0.0022(11) -0.0006(12)
N13 0.0116(13) 0.0121(12) 0.0196(12) 0.0003(10) 0.0040(9) -0.0015(10)
C14 0.0125(16) 0.0139(14) 0.0218(14) -0.0032(12) 0.0060(11) 0.0000(12)
C15 0.0185(17) 0.0133(15) 0.0294(17) -0.0021(13) 0.0034(13) -0.0030(13)
C16 0.0213(18) 0.0179(16) 0.0323(18) -0.0048(14) -0.0011(13) -0.0047(14)
C17 0.032(2) 0.0231(18) 0.0280(17) -0.0016(14) -0.0094(14) -0.0007(15)
C18 0.035(2) 0.0190(17) 0.0259(17) 0.0029(13) -0.0062(14) -0.0044(15)
C19 0.0141(16) 0.0133(14) 0.0210(15) 0.0004(12) 0.0001(11) -0.0034(12)
C20 0.0187(17) 0.0129(14) 0.0230(15) 0.0011(12) 0.0036(12) -0.0020(12)
C21 0.0128(15) 0.0108(14) 0.0228(15) -0.0030(12) 0.0021(11) 0.0008(11)
C22 0.0154(16) 0.0141(15) 0.0190(14) -0.0008(12) 0.0016(11) 0.0027(12)
N23 0.0129(13) 0.0149(13) 0.0212(13) 0.0005(10) 0.0012(10) 0.0005(10)
C24 0.0196(17) 0.0104(14) 0.0198(14) 0.0012(12) 0.0005(11) 0.0031(12)
C25 0.0186(17) 0.0247(18) 0.0237(16) -0.0022(13) 0.0002(12) -0.0033(14)
C26 0.0223(18) 0.0278(19) 0.0265(17) 0.0032(14) 0.0082(13) 0.0021(15)
C27 0.030(2) 0.032(2) 0.0165(15) 0.0026(14) 0.0051(13) -0.0001(15)
C28 0.0220(18) 0.0264(18) 0.0203(15) 0.0023(13) 0.0005(13) 0.0017(14)
C29 0.0189(17) 0.0133(15) 0.0209(14) 0.0007(12) 0.0013(12) 0.0031(12)
C30 0.0139(16) 0.0152(15) 0.0238(15) 0.0010(12) -0.0011(12) 0.0010(12)
C31 0.0131(15) 0.0145(14) 0.0176(13) -0.0036(12) 0.0016(11) -0.0024(12)
C32 0.0129(15) 0.0154(15) 0.0197(14) -0.0003(12) 0.0015(11) -0.0027(12)
N33 0.0144(13) 0.0120(12) 0.0195(12) -0.0010(10) 0.0037(10) -0.0032(10)
C34 0.0194(17) 0.0155(15) 0.0183(14) 0.0003(12) 0.0025(11) -0.0021(12)
C35 0.0198(18) 0.0215(17) 0.0240(16) 0.0012(13) 0.0038(13) 0.0029(14)
C36 0.0256(19) 0.0217(18) 0.0359(19) 0.0068(15) 0.0058(14) 0.0083(15)
C37 0.037(2) 0.0212(18) 0.036(2) 0.0113(15) 0.0105(16) 0.0015(16)
C38 0.027(2) 0.0244(18) 0.0361(19) 0.0071(15) 0.0132(15) 0.0023(15)
C39 0.0209(17) 0.0164(15) 0.0196(14) 0.0008(12) 0.0057(12) 0.0002(13)
C40 0.0152(16) 0.0157(15) 0.0245(16) -0.0016(12) 0.0088(12) -0.0012(12)

loop_
_atom_type_symbol
_atom_type_description
_atom_type_scat_dispersion_real
_atom_type_scat_dispersion_imag
_atom_type_scat_source
C C 0.0033 0.0016 'International Tables Vol C Tables 4.2.6.8 and 6.1.1.4'
H H 0.0000 0.0000 'International Tables Vol C Tables 4.2.6.8 and 6.1.1.4'
N N 0.0061 0.0033 'International Tables Vol C Tables 4.2.6.8 and 6.1.1.4'
Si Si 0.0817 0.0704 'International Tables Vol C Tables 4.2.6.8 and 6.1.1.4'
Cu Cu 0.3201 1.2651 'International Tables Vol C Tables 4.2.6.8 and 6.1.1.4'
I I -0.4742 1.8119 'International Tables Vol C Tables 4.2.6.8 and 6.1.1.4'

loop_
_geom_angle_atom_site_label_1
_geom_angle_atom_site_label_2
_geom_angle_atom_site_label_3
_geom_angle
_geom_angle_site_symmetry_1
_geom_angle_site_symmetry_3
N33 Cu1 N23 118.78(10) . 1_655
N33 Cu1 N13 103.58(10) . 3_675
N23 Cu1 N13 98.68(10) 1_655 3_675
N33 Cu1 I1 118.44(7) . .
N23 Cu1 I1 102.16(7) 1_655 .
N13 Cu1 I1 113.84(7) 3_675 .
C1 Si1 C31 110.80(15) . .
C1 Si1 C21 110.83(14) . .
C31 Si1 C21 110.09(14) . .
C1 Si1 C11 110.46(14) . .
C31 Si1 C11 105.74(13) . .
C21 Si1 C11 108.78(13) . .
C20 C11 C12 116.4(3) . .
C20 C11 Si1 121.8(2) . .
C12 C11 Si1 121.7(2) . .
N13 C12 C11 125.9(3) . .
C12 N13 C14 117.7(3) . .
C12 N13 Cu1 117.32(19) . 3_675
C14 N13 Cu1 124.9(2) . 3_675
N13 C14 C15 119.7(3) . .
N13 C14 C19 121.1(3) . .
C15 C14 C19 119.2(3) . .
C16 C15 C14 119.9(3) . .
C15 C16 C17 121.4(3) . .
C18 C17 C16 120.0(3) . .
C17 C18 C19 120.2(3) . .
C18 C19 C20 122.6(3) . .
C18 C19 C14 119.4(3) . .
C20 C19 C14 118.1(3) . .
C11 C20 C19 120.8(3) . .
C30 C21 C22 116.7(3) . .
C30 C21 Si1 122.9(2) . .
C22 C21 Si1 120.4(2) . .
N23 C22 C21 124.8(3) . .
C22 N23 C24 117.9(3) . .
C22 N23 Cu1 114.4(2) . 1_455
C24 N23 Cu1 127.6(2) . 1_455
N23 C24 C25 119.4(3) . .
N23 C24 C29 121.5(3) . .
C25 C24 C29 119.1(3) . .
C26 C25 C24 119.9(3) . .
C25 C26 C27 121.3(3) . .
C28 C27 C26 119.9(3) . .
C27 C28 C29 120.4(3) . .
C30 C29 C28 122.6(3) . .
C30 C29 C24 118.0(3) . .
C28 C29 C24 119.3(3) . .
C21 C30 C29 121.0(3) . .
C40 C31 C32 116.7(3) . .
C40 C31 Si1 125.7(2) . .
C32 C31 Si1 117.5(2) . .
N33 C32 C31 125.9(3) . .
C32 N33 C34 117.9(3) . .
C32 N33 Cu1 116.7(2) . .
C34 N33 Cu1 124.9(2) . .
N33 C34 C35 119.6(3) . .
N33 C34 C39 120.6(3) . .
C35 C34 C39 119.8(3) . .
C36 C35 C34 120.2(3) . .
C35 C36 C37 120.6(3) . .
C38 C37 C36 120.4(3) . .
C37 C38 C39 121.0(3) . .
C40 C39 C38 123.1(3) . .
C40 C39 C34 118.7(3) . .
C38 C39 C34 118.2(3) . .
C31 C40 C39 120.2(3) . .

loop_
_geom_bond_atom_site_label_1
_geom_bond_atom_site_label_2
_geom_bond_distance
_geom_bond_site_symmetry_2
I1 Cu1 2.6025(5) .
Cu1 N33 2.042(2) .
Cu1 N23 2.100(3) 1_655
Cu1 N13 2.141(2) 3_675
Si1 C1 1.866(3) .
Si1 C31 1.871(3) .
Si1 C21 1.878(3) .
Si1 C11 1.881(3) .
C11 C20 1.383(4) .
C11 C12 1.417(4) .
C12 N13 1.322(4) .
N13 C14 1.388(4) .
N13 Cu1 2.141(2) 3_675
C14 C15 1.410(4) .
C14 C19 1.427(4) .
C15 C16 1.370(4) .
C16 C17 1.411(5) .
C17 C18 1.372(5) .
C18 C19 1.418(4) .
C19 C20 1.420(4) .
C21 C30 1.383(4) .
C21 C22 1.421(4) .
C22 N23 1.331(4) .
N23 C24 1.378(4) .
N23 Cu1 2.100(3) 1_455
C24 C25 1.415(4) .
C24 C29 1.425(4) .
C25 C26 1.374(4) .
C26 C27 1.407(5) .
C27 C28 1.373(5) .
C28 C29 1.417(4) .
C29 C30 1.405(4) .
C31 C40 1.382(4) .
C31 C32 1.410(4) .
C32 N33 1.315(4) .
N33 C34 1.382(4) .
C34 C35 1.412(4) .
C34 C39 1.424(4) .
C35 C36 1.362(5) .
C36 C37 1.419(5) .
C37 C38 1.356(5) .
C38 C39 1.420(4) .
C39 C40 1.409(4) .
